data_7049065
loop_
_publ_author_name
'Janicki, Rafa\/l'
'Mondry, Anna'

_publ_section_title
;
 Structural and thermodynamic aspects of hydration of Gd(iii) systems.
;
_journal_issue 10
_journal_name_full 'Dalton transactions (Cambridge, England : 2003)'
_journal_page_first 3380
_journal_page_last 3391
_journal_paper_doi 10.1039/c8dt04869j
_journal_volume 48
_journal_year 2019
_chemical_formula_sum 'C3 H18 F9 Gd O18 S3'
_chemical_formula_weight 766.60
_space_group_crystal_system hexagonal
_space_group_IT_number 176
_space_group_name_Hall '-P 6c'
_space_group_name_H-M_alt 'P 63/m'
_symmetry_space_group_name_Hall '-P 6c'
_symmetry_space_group_name_H-M 'P 63/m'
_atom_sites_solution_hydrogens difmap
_audit_creation_method SHELXL-2018/1
_audit_update_record
;
2019-01-26 deposited with the CCDC.
2019-02-08 downloaded from the CCDC.
;
_cell_angle_alpha 90
_cell_angle_beta 90
_cell_angle_gamma 120
_cell_formula_units_Z 2
_cell_length_a 13.811(3)
_cell_length_b 13.811(3)
_cell_length_c 7.338(2)
_cell_measurement_reflns_used 1548
_cell_measurement_temperature 100(2)
_cell_measurement_theta_max 31.5218
_cell_measurement_theta_min 2.7759
_cell_volume 1212.2(5)
_computing_data_collection
;
CrysAlisPro, Agilent Technologies,
Version 1.171.36.20 (release 27-06-2012 CrysAlis171 .NET)
(compiled Jul 11 2012,15:38:31)
;
_computing_molecular_graphics
;
DIAMOND-Visual Crystal Structure Information System,     CRYSTALIMPACT, Postfach 1251, 53002 Bonn, Germany
;
_computing_publication_material cifpub
_computing_structure_refinement 'SHELXL-2018/1 (Sheldrick, 2018)'
_computing_structure_solution 'G. M. Sheldrick, Acta Cryst. (2008), A64, 112-122.'
_diffrn_ambient_temperature 100(2)
_diffrn_detector_area_resol_mean 10.3456
_diffrn_measured_fraction_theta_full 0.9863
_diffrn_measured_fraction_theta_max 0.8984
_diffrn_measurement_device_type 'Xcalibur, Ruby'
_diffrn_radiation_type MoK\a
_diffrn_radiation_wavelength 0.71073
_diffrn_reflns_av_R_equivalents 0.0275
_diffrn_reflns_av_unetI/netI 0.0341
_diffrn_reflns_Laue_measured_fraction_full 0.997
_diffrn_reflns_Laue_measured_fraction_max 0.931
_diffrn_reflns_limit_h_max 9
_diffrn_reflns_limit_h_min -19
_diffrn_reflns_limit_k_max 19
_diffrn_reflns_limit_k_min -4
_diffrn_reflns_limit_l_max 10
_diffrn_reflns_limit_l_min -4
_diffrn_reflns_number 3325
_diffrn_reflns_point_group_measured_fraction_full 0.997
_diffrn_reflns_point_group_measured_fraction_max 0.931
_diffrn_reflns_theta_full 25.242
_diffrn_reflns_theta_max 31.5218
_diffrn_reflns_theta_min 2.7759
_diffrn_source 'fine-focus sealed X-ray tube'
_exptl_absorpt_coefficient_mu 3.133
_exptl_absorpt_correction_T_max 0.842
_exptl_absorpt_correction_T_min 0.622
_exptl_absorpt_correction_type analytical
_exptl_absorpt_process_details
;
CrysAlisPro 1.171.38.43 (Rigaku Oxford Diffraction, 2015)
Analytical numeric absorption correction using a multifaceted crystal
            model based on expressions derived by R.C. Clark & J.S. Reid.
(Clark, R. C. & Reid, J. S. (1995). Acta Cryst. A51, 887-897)
Empirical absorption correction using spherical harmonics,
 implemented in SCALE3 ABSPACK scaling algorithm.
;
_exptl_crystal_colour colourless
_exptl_crystal_density_diffrn 2.100
_exptl_crystal_description irregular
_exptl_crystal_F_000 746
_exptl_crystal_size_max 0.307
_exptl_crystal_size_mid 0.250
_exptl_crystal_size_min 0.058
_refine_diff_density_max 0.893
_refine_diff_density_min -0.663
_refine_diff_density_rms 0.107
_refine_ls_extinction_method none
_refine_ls_goodness_of_fit_ref 1.037
_refine_ls_hydrogen_treatment refall
_refine_ls_matrix_type full
_refine_ls_number_parameters 69
_refine_ls_number_reflns 1343
_refine_ls_number_restraints 0
_refine_ls_restrained_S_all 1.037
_refine_ls_R_factor_all 0.0236
_refine_ls_R_factor_gt 0.0202
_refine_ls_shift/su_max 0.000
_refine_ls_shift/su_mean 0.000
_refine_ls_structure_factor_coef Fsqd
_refine_ls_weighting_details 'w=1/[\s^2^(Fo^2^)+(0.0203P)^2^] where P=(Fo^2^+2Fc^2^)/3'
_refine_ls_weighting_scheme calc
_refine_ls_wR_factor_gt 0.0447
_refine_ls_wR_factor_ref 0.0469
_reflns_Friedel_coverage 0.000
_reflns_number_gt 1255
_reflns_number_total 1343
_reflns_threshold_expression 'I > 2\s(I)'
_cod_data_source_file c8dt04869j2.cif
_cod_data_source_block gdcf3abs
_cod_depositor_comments 'Adding full bibliography for 7049065--7049074.cif.'
_cod_original_cell_volume 1212.2(6)
_cod_database_code 7049065
_shelx_shelxl_version_number 2018/1
_shelx_space_group_comment
;
The symmetry employed for this shelxl refinement is uniquely defined
by the following loop, which should always be used as a source of
symmetry information in preference to the above space-group names.
They are only intended as comments.
;

loop_
_space_group_symop_operation_xyz
'x, y, z'
'-y, x-y, z'
'-x+y, -x, z'
'-x, -y, z+1/2'
'y, -x+y, z+1/2'
'x-y, x, z+1/2'
'-x, -y, -z'
'y, -x+y, -z'
'x-y, x, -z'
'x, y, -z-1/2'
'-y, x-y, -z-1/2'
'-x+y, -x, -z-1/2'

loop_
_atom_site_label
_atom_site_type_symbol
_atom_site_fract_x
_atom_site_fract_y
_atom_site_fract_z
_atom_site_U_iso_or_equiv
_atom_site_adp_type
_atom_site_occupancy
_atom_site_site_symmetry_order
_atom_site_calc_flag
_atom_site_refinement_flags_posn
_atom_site_refinement_flags_adp
_atom_site_refinement_flags_occupancy
Gd Gd 0.333333 0.666667 0.250000 0.00907(7) Uani 1 6 d S T P
OW1 O 0.20962(12) 0.54639(11) 0.48481(18) 0.0145(3) Uani 1 1 d . . .
H11 H 0.144(2) 0.505(2) 0.470(4) 0.038(8) Uiso 1 1 d . . .
H12 H 0.230(3) 0.518(3) 0.562(4) 0.051(9) Uiso 1 1 d . . .
OW2 O 0.14425(17) 0.65281(18) 0.250000 0.0157(4) Uani 1 2 d S T P
H21 H 0.108(2) 0.647(2) 0.340(3) 0.038(8) Uiso 1 1 d . . .
S S 0.32008(5) 0.37909(5) 0.750000 0.01213(13) Uani 1 2 d S T P
O3 O 0.38387(11) 0.39887(12) 0.91681(17) 0.0175(3) Uani 1 1 d . . .
O4 O 0.24749(16) 0.42733(16) 0.750000 0.0167(4) Uani 1 2 d S T P
C C 0.2227(3) 0.2281(3) 0.750000 0.0216(6) Uiso 1 2 d S . P
F1 F 0.15825(12) 0.19888(11) 0.6029(2) 0.0367(3) Uani 1 1 d . . .
F2 F 0.27934(16) 0.17385(15) 0.750000 0.0282(4) Uani 1 2 d S T P

loop_
_atom_site_aniso_label
_atom_site_aniso_U_11
_atom_site_aniso_U_22
_atom_site_aniso_U_33
_atom_site_aniso_U_23
_atom_site_aniso_U_13
_atom_site_aniso_U_12
Gd 0.00955(8) 0.00955(8) 0.00810(10) 0.000 0.000 0.00478(4)
OW1 0.0110(6) 0.0169(7) 0.0136(6) 0.0043(5) 0.0008(5) 0.0055(5)
OW2 0.0161(10) 0.0237(10) 0.0105(8) 0.000 0.000 0.0124(8)
S 0.0150(3) 0.0149(3) 0.0097(3) 0.000 0.000 0.0099(2)
O3 0.0218(7) 0.0237(7) 0.0123(6) -0.0038(5) -0.0046(5) 0.0153(6)
O4 0.0210(10) 0.0210(10) 0.0147(9) 0.000 0.000 0.0155(8)
F1 0.0329(8) 0.0288(7) 0.0455(8) -0.0136(6) -0.0207(7) 0.0133(6)
F2 0.0330(10) 0.0194(9) 0.0396(10) 0.000 0.000 0.0186(8)

loop_
_atom_type_symbol
_atom_type_description
_atom_type_scat_dispersion_real
_atom_type_scat_dispersion_imag
_atom_type_scat_source
C C 0.0033 0.0016 'International Tables Vol C Tables 4.2.6.8 and 6.1.1.4'
H H 0.0000 0.0000 'International Tables Vol C Tables 4.2.6.8 and 6.1.1.4'
O O 0.0106 0.0060 'International Tables Vol C Tables 4.2.6.8 and 6.1.1.4'
F F 0.0171 0.0103 'International Tables Vol C Tables 4.2.6.8 and 6.1.1.4'
S S 0.1246 0.1234 'International Tables Vol C Tables 4.2.6.8 and 6.1.1.4'
Gd Gd -0.1653 3.9035 'International Tables Vol C Tables 4.2.6.8 and 6.1.1.4'

loop_
_geom_angle_atom_site_label_1
_geom_angle_atom_site_label_2
_geom_angle_atom_site_label_3
_geom_angle
_geom_angle_site_symmetry_1
_geom_angle_site_symmetry_3
OW1 Gd OW1 91.27(7) 3_565 12_566
OW1 Gd OW1 139.07(3) 3_565 10_556
OW1 Gd OW1 74.54(6) 12_566 10_556
OW1 Gd OW1 74.54(6) 3_565 2_665
OW1 Gd OW1 139.07(3) 12_566 2_665
OW1 Gd OW1 139.07(3) 10_556 2_665
OW1 Gd OW1 139.07(3) 3_565 11_666
OW1 Gd OW1 74.54(6) 12_566 11_666
OW1 Gd OW1 74.54(5) 10_556 11_666
OW1 Gd OW1 91.27(7) 2_665 11_666
OW1 Gd OW1 74.54(6) 3_565 .
OW1 Gd OW1 139.07(3) 12_566 .
OW1 Gd OW1 91.27(7) 10_556 .
OW1 Gd OW1 74.54(5) 2_665 .
OW1 Gd OW1 139.07(3) 11_666 .
OW1 Gd OW2 72.92(5) 3_565 .
OW1 Gd OW2 72.92(5) 12_566 .
OW1 Gd OW2 66.25(5) 10_556 .
OW1 Gd OW2 134.14(4) 2_665 .
OW1 Gd OW2 134.14(4) 11_666 .
OW1 Gd OW2 66.25(5) . .
OW1 Gd OW2 66.25(5) 3_565 3_565
OW1 Gd OW2 66.25(5) 12_566 3_565
OW1 Gd OW2 134.14(4) 10_556 3_565
OW1 Gd OW2 72.92(5) 2_665 3_565
OW1 Gd OW2 72.92(5) 11_666 3_565
OW1 Gd OW2 134.14(4) . 3_565
OW2 Gd OW2 120.0 . 3_565
OW1 Gd OW2 134.14(4) 3_565 2_665
OW1 Gd OW2 134.14(4) 12_566 2_665
OW1 Gd OW2 72.92(5) 10_556 2_665
OW1 Gd OW2 66.25(5) 2_665 2_665
OW1 Gd OW2 66.25(5) 11_666 2_665
OW1 Gd OW2 72.92(5) . 2_665
OW2 Gd OW2 120.000(1) . 2_665
OW2 Gd OW2 120.0 3_565 2_665
O3 S O3 114.92(12) . 10_557
O3 S O4 113.96(7) . .
O3 S O4 113.96(7) 10_557 .
O3 S C 104.20(8) . .
O3 S C 104.20(8) 10_557 .
O4 S C 103.85(13) . .
F1 C F2 108.87(17) . .
F1 C F1 108.9(2) . 10_557
F2 C F1 108.87(17) . 10_557
F1 C S 110.21(16) . .
F2 C S 109.8(2) . .
F1 C S 110.21(16) 10_557 .

loop_
_geom_bond_atom_site_label_1
_geom_bond_atom_site_label_2
_geom_bond_distance
_geom_bond_site_symmetry_2
Gd OW1 2.4102(14) 3_565
Gd OW1 2.4102(14) 12_566
Gd OW1 2.4102(14) 10_556
Gd OW1 2.4102(14) 2_665
Gd OW1 2.4102(14) 11_666
Gd OW1 2.4103(14) .
Gd OW2 2.521(2) .
Gd OW2 2.521(2) 3_565
Gd OW2 2.521(2) 2_665
S O3 1.4521(13) .
S O3 1.4521(13) 10_557
S O4 1.4551(19) .
S C 1.831(3) .
C F1 1.327(2) .
C F2 1.327(3) .
C F1 1.327(2) 10_557
